data_4027877
loop_
_publ_author_name
'Paolo Quadrelli'
'Mariella Mella'
'Serena Carosso'
'Bruna Bovio'

_publ_section_title
;
 N,O-Nucleosides from Ene Reactions of Nitrosocarbonyl Intermediates with
 the 3-Methyl-2-buten-1-ol
;
_journal_name_full 'Journal of Organic Chemistry'
_journal_page_first 516
_journal_page_last 526
_journal_paper_doi 10.1021/jo302346a
_journal_volume 78
_journal_year 2013
_chemical_compound_source 'Prof. Paolo Quadrelli'
_chemical_formula_moiety 'C22 H21 N O4'
_chemical_formula_sum 'C22 H21 N O4'
_chemical_formula_weight 363.40
_chemical_name_systematic 'N-Anthryl-3,3-dimethyl-5-hydroxyl-isoxazolidin acetate'
_space_group_IT_number 14
_symmetry_cell_setting monoclinic
_symmetry_space_group_name_Hall '-P 2yn'
_symmetry_space_group_name_H-M 'P 1 21/n 1'
_atom_sites_solution_hydrogens difmap
_atom_sites_solution_primary direct
_atom_sites_solution_secondary difmap
_audit_creation_method SHELXL-93
_cell_angle_alpha 90.00
_cell_angle_beta 102.47(1)
_cell_angle_gamma 90.00
_cell_formula_units_Z 4
_cell_length_a 9.6340(9)
_cell_length_b 20.589(1)
_cell_length_c 9.671(1)
_cell_measurement_reflns_used 25
_cell_measurement_temperature 293(2)
_cell_measurement_theta_max 14
_cell_measurement_theta_min 7
_cell_volume 1873.0(3)
_computing_cell_refinement 'CAD4 (Enraf Nonius, 1992)'
_computing_data_collection 'CAD4 (Enraf Nonius, 1992)'
_computing_data_reduction 'CAD4 (Enraf Nonius, 1992)'
_computing_molecular_graphics 'Ortep, (Johnson, 1965)'
_computing_structure_refinement 'Shelxl-93 (Sheldrick, 2008)'
_computing_structure_solution 'Shelxl-93 (sheldrick, 2008)'
_diffrn_ambient_temperature 293(2)
_diffrn_measured_fraction_theta_full 1.000
_diffrn_measured_fraction_theta_max 1.000
_diffrn_measurement_device 'Enraf Nonius CAD4'
_diffrn_measurement_method \w/2\q
_diffrn_radiation_monochromator graphite
_diffrn_radiation_source 'fine-focus sealed tube'
_diffrn_radiation_type MoK\a
_diffrn_radiation_wavelength 0.710738
_diffrn_reflns_limit_h_max 15
_diffrn_reflns_limit_h_min -15
_diffrn_reflns_limit_k_max 33
_diffrn_reflns_limit_k_min 0
_diffrn_reflns_limit_l_max 15
_diffrn_reflns_limit_l_min 0
_diffrn_reflns_theta_full 35.0
_diffrn_reflns_theta_max 34.95
_diffrn_reflns_theta_min 2.0
_diffrn_standards_decay_% 0
_diffrn_standards_interval_time 240
_diffrn_standards_number 3
_exptl_absorpt_coefficient_mu 0.089
_exptl_absorpt_correction_T_max 0.998
_exptl_absorpt_correction_T_min 0.953
_exptl_absorpt_correction_type psi-scan
_exptl_absorpt_process_details
;
North A.C.T., Phillips D.C. & Mathews F.S. (1968) Acta. Cryst. A24, 351
;
_exptl_crystal_colour Colorless
_exptl_crystal_density_diffrn 1.289
_exptl_crystal_description Needles
_exptl_crystal_F_000 768
_exptl_crystal_size_max 0.84
_exptl_crystal_size_mid 0.77
_exptl_crystal_size_min 0.56
_refine_diff_density_max 0.17
_refine_diff_density_min -0.11
_refine_diff_density_rms 0.1
_refine_ls_extinction_method none
_refine_ls_goodness_of_fit_ref 0.989
_refine_ls_hydrogen_treatment refall
_refine_ls_matrix_type full
_refine_ls_number_parameters 328
_refine_ls_number_reflns 3718
_refine_ls_number_restraints 0
_refine_ls_R_factor_all 0.098
_refine_ls_R_factor_gt 0.0414
_refine_ls_shift/esd_mean 0.001
_refine_ls_structure_factor_coef Fsqd
_refine_ls_weighting_details 'calc w=1/[\s^2^(Fo^2^)+(0.0547P)^2^+0.000P] where P=(Fo^2^+2Fc^2^)/3'
_refine_ls_weighting_scheme calc
_refine_ls_wR_factor_ref 0.133
_reflns_number_gt 3718
_reflns_number_observed 8174
_reflns_number_total 8239
_reflns_threshold_expression >2\s(I)
_cod_data_source_file jo302346a_si_002.cif
_cod_data_source_block cif22A
_cod_depositor_comments
;
The following automatic conversions were performed:

'_atom_site_refinement_flags' value 'd' changed to 'D' according to
the built-in table from CIF Core dictionary named 'cif_core.dic'
version 2.4.1 from 2010-06-29 (48 times).

Automatic conversion script
Id: cif_fix_values 1891 2012-01-12 08:04:46Z andrius 
;
_cod_original_sg_symbol_H-M 'P 21/n'
_cod_database_code 4027877

loop_
_symmetry_equiv_pos_as_xyz
'x, y, z'
'-x+1/2, y+1/2, -z+1/2'
'-x, -y, -z'
'x+1/2, -y+1/2, z+1/2'

loop_
_atom_site_aniso_label
_atom_site_aniso_U_11
_atom_site_aniso_U_22
_atom_site_aniso_U_33
_atom_site_aniso_U_23
_atom_site_aniso_U_13
_atom_site_aniso_U_12
O1 0.0809(5) 0.0517(4) 0.0538(4) -0.0009(3) 0.0191(4) -0.0045(3)
N2 0.0758(6) 0.0520(4) 0.0557(5) 0.0000(3) 0.0231(4) 0.0034(4)
C3 0.0603(7) 0.0626(6) 0.0521(5) -0.0058(4) 0.0153(4) 0.0018(5)
C4 0.0735(8) 0.0735(7) 0.0552(6) 0.0018(5) 0.0208(5) 0.0000(5)
C5 0.0672(7) 0.0613(6) 0.0545(5) 0.0016(5) 0.0131(5) -0.0074(5)
C6 0.0646(8) 0.0859(9) 0.0707(8) 0.0046(7) 0.0143(6) 0.0093(7)
C7 0.0767(9) 0.0710(8) 0.0651(7) -0.0126(6) 0.0120(6) -0.0061(7)
O8 0.0697(5) 0.0555(4) 0.0651(5) -0.0008(3) 0.0081(4) 0.0029(3)
C9 0.0650(6) 0.0583(5) 0.0526(5) 0.0014(4) 0.0160(5) 0.0037(5)
O10 0.1074(7) 0.0582(4) 0.0728(5) 0.0106(4) 0.0363(5) 0.0130(4)
C11 0.0744(8) 0.0562(6) 0.0656(7) 0.0018(5) 0.0169(6) -0.0025(5)
O12 0.0866(7) 0.0590(5) 0.1124(8) -0.0150(5) 0.0136(6) -0.0037(4)
C13 0.0758(9) 0.0691(8) 0.0870(10) 0.0062(7) 0.0061(8) -0.0057(7)
C1' 0.0787(9) 0.0858(9) 0.0656(7) -0.0076(7) 0.0172(6) 0.0045(7)
C2' 0.0840(10) 0.1103(12) 0.0677(8) -0.0096(8) 0.0130(7) -0.0056(9)
C3' 0.1047(12) 0.0939(10) 0.0596(7) -0.0088(7) 0.0209(8) -0.0234(9)
C4' 0.1131(12) 0.0672(7) 0.0605(7) -0.0067(6) 0.0350(8) -0.0099(8)
C4a' 0.0903(9) 0.0582(6) 0.0556(6) 0.0016(5) 0.0302(6) 0.0005(6)
C5' 0.0854(10) 0.0773(9) 0.0973(10) 0.0115(8) 0.0368(9) 0.0212(8)
C6' 0.0706(9) 0.0985(11) 0.0988(11) 0.0177(9) 0.0188(9) 0.0140(8)
C7' 0.0709(9) 0.0931(10) 0.0816(9) 0.0077(8) 0.0197(7) -0.0019(8)
C8' 0.0685(7) 0.0734(7) 0.0688(7) 0.0021(6) 0.0220(6) 0.0001(6)
C8a' 0.0692(7) 0.0587(6) 0.0589(6) 0.0067(4) 0.0243(5) 0.0034(5)
C9' 0.0715(7) 0.0553(5) 0.0534(5) 0.0032(4) 0.0220(6) 0.0044(5)
C9a' 0.0761(7) 0.0608(6) 0.0541(5) 0.0014(4) 0.0234(5) 0.0011(5)
C10' 0.0962(10) 0.0598(6) 0.0692(7) 0.0022(5) 0.0374(7) 0.0099(6)
C10a' 0.0786(8) 0.0607(6) 0.0698(7) 0.0094(5) 0.0315(6) 0.0100(5)

loop_
_atom_site_label
_atom_site_type_symbol
_atom_site_fract_x
_atom_site_fract_y
_atom_site_fract_z
_atom_site_B_iso_or_equiv
_atom_site_thermal_displace_type
_atom_site_occupancy
_atom_site_refinement_flags
O1 O 0.49184(9) 0.11735(3) 0.84290(8) 4.85(2) Bani 1 D
N2 N 0.48716(11) 0.18492(4) 0.81040(9) 4.72(2) Bani 1 D
C3 C 0.42722(12) 0.22323(5) 0.91389(11) 4.57(3) Bani 1 D
C4 C 0.41493(15) 0.17038(6) 1.02369(13) 5.24(3) Bani 1 D
C5 C 0.50361(13) 0.11443(6) 0.99106(12) 4.81(3) Bani 1 D
C6 C 0.28363(15) 0.25113(9) 0.84417(16) 5.83(4) Bani 1 D
C7 C 0.53073(17) 0.27627(7) 0.97812(16) 5.64(4) Bani 1 D
O8 O 0.64812(9) 0.12479(4) 1.06329(8) 5.02(2) Bani 1 D
C11 C 0.73459(14) 0.07231(6) 1.08139(13) 5.14(3) Bani 1 D
O12 O 0.69519(11) 0.01928(4) 1.04014(12) 6.88(3) Bani 1 D
C13 C 0.88009(17) 0.08868(8) 1.16088(19) 6.24(4) Bani 1 D
C9 C 0.53614(12) 0.20397(5) 0.69776(11) 4.59(3) Bani 1 D
O10 O 0.52851(11) 0.26065(4) 0.65859(10) 6.07(3) Bani 1 D
C1' C 0.37076(16) 0.13896(8) 0.44974(15) 6.04(4) Bani 1 D
C2' C 0.29084(20) 0.10816(9) 0.33614(16) 6.94(5) Bani 1 D
C3' C 0.34870(21) 0.05724(8) 0.26885(16) 6.75(5) Bani 1 D
C4' C 0.48536(19) 0.03953(7) 0.31462(14) 6.14(4) Bani 1 D
C4a' C 0.57551(15) 0.07103(6) 0.43278(12) 5.20(3) Bani 1 D
C5' C 0.94589(17) 0.06507(8) 0.65781(19) 6.64(5) Bani 1 D
C6' C 1.02505(19) 0.09389(9) 0.77321(20) 7.05(5) Bani 1 D
C7' C 0.96785(16) 0.14431(8) 0.84197(18) 6.43(4) Bani 1 D
C8' C 0.83153(14) 0.16394(7) 0.79363(14) 5.46(3) Bani 1 D
C8a' C 0.74255(13) 0.13390(5) 0.67305(12) 4.79(3) Bani 1 D
C9' C 0.60015(13) 0.15157(5) 0.62278(11) 4.64(3) Bani 1 D
C9a' C 0.51535(14) 0.12166(6) 0.50327(12) 4.92(3) Bani 1 D
C10' C 0.71666(16) 0.05331(6) 0.48387(14) 5.70(4) Bani 1 D
C10a' C 0.80161(14) 0.08355(6) 0.60142(14) 5.32(4) Bani 1 D
H4a H 0.448(1) 0.1846(7) 1.123(2) 0.081(4) Uiso 1 D
H4b H 0.312(2) 0.1536(7) 1.009(1) 0.077(4) Uiso 1 D
H5 H 0.472(1) 0.0731(6) 1.016(1) 0.055(3) Uiso 1 D
H6a H 0.294(2) 0.2832(8) 0.775(2) 0.096(5) Uiso 1 D
H6b H 0.238(2) 0.2721(8) 0.918(2) 0.100(5) Uiso 1 D
H6c H 0.222(2) 0.2136(8) 0.798(2) 0.094(5) Uiso 1 D
H7a H 0.545(1) 0.3075(7) 0.903(2) 0.077(4) Uiso 1 D
H7b H 0.625(2) 0.2582(7) 1.016(1) 0.077(4) Uiso 1 D
H7c H 0.491(2) 0.3000(7) 1.049(2) 0.089(4) Uiso 1 D
H13a H 0.952(2) 0.05662(10) 1.123(2) 0.131(7) Uiso 1 D
H13b H 0.909(2) 0.1290(8) 1.144(2) 0.089(5) Uiso 1 D
H13c H 0.880(2) 0.0871(9) 1.263(2) 0.124(6) Uiso 1 D
H1' H 0.331(2) 0.1748(8) 0.497(2) 0.095(5) Uiso 1 D
H2' H 0.195(2) 0.1189(8) 0.300(2) 0.107(6) Uiso 1 D
H3' H 0.286(2) 0.0351(8) 0.189(2) 0.097(5) Uiso 1 D
H4' H 0.525(2) 0.0048(8) 0.268(2) 0.0922(5) Uiso 1 D
H5' H 0.986(2) 0.0310(8) 0.611(2) 0.093(5) Uiso 1 D
H6' H 1.119(2) 0.0805(8) 0.807(2) 0.108(6) Uiso 1 D
H7' H 1.029(2) 0.1643(7) 0.930(2) 0.084(5) Uiso 1 D
H8' H 0.792(1) 0.2000(6) 0.841(1) 0.075(4) Uiso 1 D
H10' H 0.758(1) 0.0189(6) 0.435(1) 0.069(3) Uiso 1 D

loop_
_atom_type_symbol
_atom_type_description
_atom_type_scat_dispersion_real
_atom_type_scat_dispersion_imag
_atom_type_scat_source
C C 0.0033 0.0016 'International Tables Vol. C Tables 4.2.6.8, 6.1.1.4'
H H 0.0000 0.0000 'International Tables Vol. C Tables 4.2.6.8, 6.1.1.4'
N N 0.0061 0.0033 'International Tables Vol. C Tables 4.2.6.8, 6.1.1.4'
O O 0.0106 0.0060 'International Tables Vol. C Tables 4.2.6.8, 6.1.1.4'

loop_
_geom_angle_atom_site_label_1
_geom_angle_atom_site_label_2
_geom_angle_atom_site_label_3
_geom_angle
N2 O1 C5 104.88(7)
O1 N2 C3 111.60(7)
O1 N2 C9 117.81(8)
C3 N2 C9 130.58(9)
N2 C3 C4 100.84(9)
N2 C3 C6 110.60(10)
N2 C3 C7 109.94(9)
C4 C3 C6 112.05(10)
C4 C3 C7 111.53(10)
C6 C3 C7 111.43(11)
C3 C4 C5 105.29(10)
C3 C4 H4a 113.9(9)
C3 C4 H4b 110.9(8)
C5 C4 H4a 110.7(8)
C5 C4 H4b 106.7(8)
H4a C4 H4b 109(1)
O1 C5 C4 104.75(9)
O1 C5 H5 109.7(7)
C4 C5 H5 113.4(7)
O1 C5 O8 110.16(9)
C4 C5 O8 108.61(10)
C4 C5 H5 113.4(7)
O8 C5 H5 110.0(7)
C3 C6 H6a 110(1)
C3 C6 H6b 110(1)
C3 C6 H6c 107.2(9)
H6a C6 H6b 109(1)
H6a C6 H6c 111(1)
H6b C6 H6c 110(1)
C3 C7 H7a 110.1(8)
C3 C7 H7b 111(1)
C3 C7 H7c 109.0(9)
H7a C7 H7b 105(1)
H7a C7 H7c 109(1)
H7b C7 H7c 113(1)
C5 O8 C11 116.80(10)
O8 C11 O12 122.96(11)
O8 C11 C13 111.84(12)
O12 C11 C13 125.19(13)
C11 C13 H13a 109(1)
C11 C13 H13b 114(1)
C11 C13 H13c 108(1)
H13a C13 H13b 107(2)
H13a C13 H13c 113(2)
H13b C13 H13c 106(2)
N2 C9 O10 121.60(10)
N2 C9 C9' 115.86(9)
O10 C9 C9' 122.54(10)
C2' C1' C9a' 121.21(14)
C2' C1' H1' 120.7(9)
C9a' C1' H1' 118.0(9)
C1' C2' C3' 120.65(15)
C1' C2' H2' 122(1)
C3' C2' H2' 117(1)
C2' C3' C4' 120.38(17)
C2' C3' H3' 118.2(9)
C4' C3' H3' 121(1)
C3' C4' C4a' 121.42(14)
C3' C4' H4' 120.3(9)
C4a' C4' H4' 118.3(9)
C4' C4a' C9a' 118.07(11)
C4' C4a' C10' 122.84(13)
C9a' C4a' C10' 119.07(12)
C6' C5' C10a' 121.92(16)
C6' C5' H5' 120.2(9)
C10a' C5' H5' 118(1)
C5' C6' C7' 120.48(17)
C5' C6' H6' 119(1)
C7' C6' H6' 120(1)
C6' C7' C8' 120.35(15)
C6' C7' H7' 118.7(8)
C8' C7' H7' 120.8(9)
C7' C8' C8a' 121.14(13)
C7' C8' H8' 120.2(8)
C8a' C8' H8' 118.6(8)
C8' C8a' C9' 122.70(11)
C8' C8a' C10a' 118.48(11)
C9' C8a' C10a' 118.81(11)
C8a' C9' C9a' 121.56(11)
C8a' C9' C9 119.44(10)
C9a' C9' C9 118.99(9)
C9' C9a' C1' 122.63(12)
C9' C9a' C4a' 119.11(10)
C1' C9a' C4a' 118.25(12)
C4a' C10' C10a' 121.90(13)
C4a' C10' H10' 118.9(6)
C10a' C10' H10' 119.2(6)
C5' C10a' C8a' 117.59(12)
C5' C10a' C10' 122.85(13)
C8a' C10a' C10' 119.53(11)

loop_
_geom_bond_atom_site_label_1
_geom_bond_atom_site_label_2
_geom_bond_distance
O1 N2 1.425(1)
O1 C5 1.414(1)
N2 C3 1.486(1)
N2 C9 1.336(1)
C3 C4 1.543(2)
C3 C6 1.515(2)
C3 C7 1.518(2)
C4 C5 1.508(2)
C4 H4a 0.99(1)
C4 H4b 1.03(1)
C5 H5 0.95(1)
C6 H6a 0.96(2)
C6 H6b 1.01(2)
C6 H6c 1.01(2)
C7 H7a 1.01(1)
C7 H7b 0.98(2)
C7 H7c 0.98(2)
O8 C5 1.432(1)
O8 C11 1.352(1)
C11 O12 1.196(1)
C11 C13 1.485(2)
C13 H13a 1.04(2)
C13 H13b 0.90(2)
C13 H13c 0.99(2)
C9 O10 1.224(1)
C9 C9' 1.504(2)
C1' C2' 1.355(2)
C1' H1' 0.99(2)
C2' C3' 1.411(3)
C2' H2' 0.94(2)
C3' C4' 1.346(3)
C3' H3' 0.98(1)
C4' C4a' 1.432(2)
C4' H4' 0.97(2)
C4a' C9a' 1.435(2)
C4a' C10' 1.391(2)
C5' C10a' 1.431(2)
C5' C6' 1.346(2)
C5' H5' 0.96(2)
C6' C7' 1.408(3)
C6' H6' 0.94(2)
C7' C8' 1.357(2)
C7' H7' 1.01(1)
C8' C8a' 1.430(2)
C8' H8' 0.99(1)
C8a' C10a' 1.431(2)
C8a' C9' 1.401(2)
C9' C9a' 1.405(1)
C10' C10a' 1.396(2)
C10' H10' 0.98(1)
